data_4504066
loop_
_publ_author_name
'Reichert, W. Matthew'
'Holbrey, John D.'
'Swatloski, Richard P.'
'Gutowski, Keith E.'
'Visser, Ann E.'
'Nieuwenhuyzen, Mark'
'Seddon, Kenneth R.'
'Rogers, Robin D.'

_publ_section_title
;
 Solid-State Analysis of Low-Melting 1,3-Dialkylimidazolium
 Hexafluorophosphate Salts (Ionic Liquids) by Combined X-ray
 Crystallographic and Computational Analyses
;
_journal_issue 6
_journal_name_full 'Crystal Growth &amp; Design'
_journal_page_first 1106
_journal_paper_doi 10.1021/cg060746u
_journal_volume 7
_journal_year 2007
_chemical_formula_sum 'C9 H17 F6 N2 P'
_chemical_formula_weight 298.22
_chemical_name_common '1-ethyl-2,3,4,5-tetramethylimidazolium hexafluorophosphate'
_chemical_name_systematic
; 
 ? 
;
_space_group_IT_number 14
_symmetry_cell_setting monoclinic
_symmetry_space_group_name_Hall '-P 2yn'
_symmetry_space_group_name_H-M 'P 1 21/n 1'
_atom_sites_solution_hydrogens geom
_atom_sites_solution_primary direct
_atom_sites_solution_secondary difmap
_audit_creation_method SHELXL-97
_cell_angle_alpha 90.00
_cell_angle_beta 106.87(4)
_cell_angle_gamma 90.00
_cell_formula_units_Z 4
_cell_length_a 8.315(4)
_cell_length_b 12.863(7)
_cell_length_c 12.748(8)
_cell_measurement_reflns_used 38
_cell_measurement_temperature 293(2)
_cell_measurement_theta_max 24.842
_cell_measurement_theta_min 9.857
_cell_volume 1304.8(13)
_computing_cell_refinement 'Siemens XSCANS'
_computing_data_collection 'Siemens XSCANS'
_computing_data_reduction 'Siemens XSCANS'
_computing_molecular_graphics 'Siemens SHELXTL'
_computing_publication_material 'Siemens SHELXTL'
_computing_structure_refinement 'SHELXL-97 (Sheldrick, 1997)'
_computing_structure_solution 'SHELXS-97 (Sheldrick, 1990)'
_diffrn_ambient_temperature 293(2)
_diffrn_measured_fraction_theta_full 0.998
_diffrn_measured_fraction_theta_max 0.998
_diffrn_measurement_method '\w scans'
_diffrn_radiation_monochromator graphite
_diffrn_radiation_source 'fine-focus sealed tube'
_diffrn_radiation_type MoK\a
_diffrn_radiation_wavelength 0.71073
_diffrn_reflns_av_R_equivalents 0.0412
_diffrn_reflns_av_sigmaI/netI 0.0989
_diffrn_reflns_limit_h_max 9
_diffrn_reflns_limit_h_min 0
_diffrn_reflns_limit_k_max 0
_diffrn_reflns_limit_k_min -15
_diffrn_reflns_limit_l_max 14
_diffrn_reflns_limit_l_min -15
_diffrn_reflns_number 2441
_diffrn_reflns_theta_full 24.96
_diffrn_reflns_theta_max 24.96
_diffrn_reflns_theta_min 2.30
_diffrn_standards_interval_count 97
_diffrn_standards_number 3
_exptl_absorpt_coefficient_mu 0.267
_exptl_absorpt_correction_type sphere
_exptl_absorpt_process_details SADABS
_exptl_crystal_density_diffrn 1.518
_exptl_crystal_density_method 'not measured'
_exptl_crystal_F_000 616
_refine_diff_density_max 0.294
_refine_diff_density_min -0.300
_refine_diff_density_rms 0.071
_refine_ls_extinction_method none
_refine_ls_goodness_of_fit_ref 1.028
_refine_ls_hydrogen_treatment mixed
_refine_ls_matrix_type full
_refine_ls_number_parameters 209
_refine_ls_number_reflns 2276
_refine_ls_number_restraints 0
_refine_ls_restrained_S_all 1.028
_refine_ls_R_factor_all 0.1402
_refine_ls_R_factor_gt 0.0618
_refine_ls_shift/su_max 0.002
_refine_ls_shift/su_mean 0.000
_refine_ls_structure_factor_coef Fsqd
_refine_ls_weighting_details 'calc w=1/[\s^2^(Fo^2^)+(0.0542P)^2^+0.7142P] where P=(Fo^2^+2Fc^2^)/3'
_refine_ls_weighting_scheme calc
_refine_ls_wR_factor_gt 0.1170
_refine_ls_wR_factor_ref 0.1483
_reflns_number_gt 1231
_reflns_number_total 2276
_reflns_threshold_expression >2sigma(I)
_cod_data_source_file cg060746usi20061024_064425.cif
_cod_data_source_block 4
_cod_depositor_comments
;
The following automatic conversions were performed:

'_symmetry_cell_setting' value 'Monoclinic' changed to 'monoclinic'
according to /home/saulius/struct/CIF-dictionaries/cif_core.dic
dictionary named 'cif_core.dic' version 2.4.1 from 2010-06-29.

Automatic conversion script
Id: cif_fix_values 1715 2011-07-08 13:25:40Z adriana 
;
_cod_original_sg_symbol_H-M P2(1)/n
_cod_database_code 4504066

loop_
_symmetry_equiv_pos_as_xyz
'x, y, z'
'-x+1/2, y+1/2, -z+1/2'
'-x, -y, -z'
'x-1/2, -y-1/2, z-1/2'

loop_
_atom_site_label
_atom_site_type_symbol
_atom_site_fract_x
_atom_site_fract_y
_atom_site_fract_z
_atom_site_U_iso_or_equiv
_atom_site_adp_type
_atom_site_occupancy
_atom_site_symmetry_multiplicity
_atom_site_calc_flag
_atom_site_refinement_flags
P1 P 1.17272(17) 0.38179(11) 0.26327(10) 0.0324(4) Uani 1 1 d .
F1 F 1.3277(4) 0.3471(2) 0.2215(2) 0.0526(9) Uani 1 1 d .
F2 F 1.2475(4) 0.4965(2) 0.2836(2) 0.0545(9) Uani 1 1 d .
F3 F 1.0994(4) 0.2665(2) 0.2423(3) 0.0637(10) Uani 1 1 d .
F4 F 1.2751(4) 0.3507(2) 0.3846(2) 0.0579(10) Uani 1 1 d .
F5 F 1.0736(4) 0.4128(3) 0.1417(3) 0.0698(11) Uani 1 1 d .
F6 F 1.0208(5) 0.4173(3) 0.3051(4) 0.0882(14) Uani 1 1 d .
N1 N 0.3600(5) 0.2594(3) -0.0028(3) 0.0254(9) Uani 1 1 d .
N3 N 0.5557(5) 0.3469(3) -0.0415(3) 0.0281(10) Uani 1 1 d .
C2 C 0.5251(6) 0.2691(4) 0.0191(4) 0.0290(11) Uani 1 1 d .
C4 C 0.4044(6) 0.3875(3) -0.1049(3) 0.0253(11) Uani 1 1 d .
C5 C 0.2789(6) 0.3329(3) -0.0816(4) 0.0229(11) Uani 1 1 d .
C6 C 0.6545(7) 0.2060(4) 0.0985(4) 0.0423(14) Uani 1 1 d .
H6A H 0.6007 0.1514 0.1272 0.063 Uiso 1 1 calc R
H6B H 0.7168 0.2495 0.1575 0.063 Uiso 1 1 calc R
H6C H 0.7297 0.1761 0.0621 0.063 Uiso 1 1 calc R
C7 C 0.7212(7) 0.3849(5) -0.0438(5) 0.0399(14) Uani 1 1 d .
H7A H 0.805(6) 0.347(4) 0.002(4) 0.036(16) Uiso 1 1 d .
H7B H 0.732(7) 0.374(5) -0.114(5) 0.08(2) Uiso 1 1 d .
H7C H 0.734(7) 0.459(5) -0.025(5) 0.07(2) Uiso 1 1 d .
C8 C 0.3965(7) 0.4734(4) -0.1844(4) 0.0408(14) Uani 1 1 d .
H8A H 0.2828 0.4978 -0.2117 0.061 Uiso 1 1 calc R
H8B H 0.4339 0.4485 -0.2443 0.061 Uiso 1 1 calc R
H8C H 0.4676 0.5295 -0.1485 0.061 Uiso 1 1 calc R
C9 C 0.0970(7) 0.3458(5) -0.1198(5) 0.0390(14) Uani 1 1 d .
H9A H 0.070(7) 0.402(4) -0.169(4) 0.051(17) Uiso 1 1 d .
H9B H 0.035(6) 0.286(4) -0.159(4) 0.044(15) Uiso 1 1 d .
H9C H 0.063(6) 0.364(4) -0.062(4) 0.039(15) Uiso 1 1 d .
C10 C 0.2686(8) 0.1774(4) 0.0391(4) 0.0364(14) Uani 1 1 d .
H10A H 0.168(6) 0.208(4) 0.046(4) 0.037(15) Uiso 1 1 d .
H10B H 0.353(6) 0.159(3) 0.120(4) 0.037(13) Uiso 1 1 d .
C11 C 0.2320(9) 0.0846(4) -0.0362(5) 0.0447(15) Uani 1 1 d .
H11A H 0.164(6) 0.028(4) -0.012(4) 0.039(14) Uiso 1 1 d .
H11B H 0.164(5) 0.102(3) -0.111(4) 0.024(12) Uiso 1 1 d .
H11C H 0.343(7) 0.053(4) -0.045(4) 0.054(17) Uiso 1 1 d .

loop_
_atom_site_aniso_label
_atom_site_aniso_U_11
_atom_site_aniso_U_22
_atom_site_aniso_U_33
_atom_site_aniso_U_23
_atom_site_aniso_U_13
_atom_site_aniso_U_12
P1 0.0373(8) 0.0311(7) 0.0302(7) 0.0028(6) 0.0119(6) 0.0036(7)
F1 0.056(2) 0.0484(19) 0.065(2) -0.0160(16) 0.0355(18) -0.0046(16)
F2 0.090(3) 0.0291(17) 0.047(2) -0.0037(14) 0.0250(19) -0.0031(17)
F3 0.080(3) 0.047(2) 0.067(2) 0.0021(17) 0.026(2) -0.0265(19)
F4 0.091(3) 0.0445(19) 0.0335(18) 0.0081(14) 0.0109(18) 0.0051(18)
F5 0.083(3) 0.068(2) 0.0409(19) 0.0121(17) -0.0106(18) 0.005(2)
F6 0.069(3) 0.098(3) 0.120(3) 0.005(3) 0.064(3) 0.022(2)
N1 0.033(2) 0.022(2) 0.027(2) 0.0005(17) 0.0166(18) -0.0033(19)
N3 0.033(3) 0.027(2) 0.030(2) -0.0058(17) 0.017(2) -0.0032(18)
C2 0.041(3) 0.026(3) 0.023(3) -0.010(2) 0.014(2) 0.001(2)
C4 0.033(3) 0.020(2) 0.026(2) -0.001(2) 0.015(2) 0.005(2)
C5 0.024(3) 0.023(2) 0.023(2) -0.004(2) 0.008(2) -0.002(2)
C6 0.047(4) 0.044(3) 0.033(3) 0.004(2) 0.008(3) 0.012(3)
C7 0.028(3) 0.046(4) 0.047(4) -0.011(3) 0.013(3) -0.004(3)
C8 0.056(4) 0.025(3) 0.048(3) 0.008(2) 0.026(3) 0.001(3)
C9 0.035(4) 0.047(4) 0.039(3) -0.006(3) 0.016(3) 0.000(3)
C10 0.059(4) 0.027(3) 0.034(3) 0.001(2) 0.031(3) -0.007(3)
C11 0.067(5) 0.034(3) 0.039(3) -0.006(3) 0.023(3) -0.015(3)

loop_
_atom_type_symbol
_atom_type_description
_atom_type_scat_dispersion_real
_atom_type_scat_dispersion_imag
_atom_type_scat_source
C C 0.0033 0.0016 'International Tables Vol C Tables 4.2.6.8 and 6.1.1.4'
H H 0.0000 0.0000 'International Tables Vol C Tables 4.2.6.8 and 6.1.1.4'
N N 0.0061 0.0033 'International Tables Vol C Tables 4.2.6.8 and 6.1.1.4'
F F 0.0171 0.0103 'International Tables Vol C Tables 4.2.6.8 and 6.1.1.4'
P P 0.1023 0.0942 'International Tables Vol C Tables 4.2.6.8 and 6.1.1.4'

loop_
_geom_angle_atom_site_label_1
_geom_angle_atom_site_label_2
_geom_angle_atom_site_label_3
_geom_angle
F6 P1 F5 91.0(2)
F6 P1 F4 90.0(2)
F5 P1 F4 179.0(2)
F6 P1 F2 89.4(2)
F5 P1 F2 89.60(18)
F4 P1 F2 90.08(17)
F6 P1 F1 179.3(2)
F5 P1 F1 89.2(2)
F4 P1 F1 89.89(18)
F2 P1 F1 89.92(17)
F6 P1 F3 91.2(2)
F5 P1 F3 90.30(19)
F4 P1 F3 90.01(18)
F2 P1 F3 179.3(2)
F1 P1 F3 89.42(18)
C2 N1 C5 109.9(4)
C2 N1 C10 126.7(4)
C5 N1 C10 123.1(4)
C2 N3 C4 109.1(4)
C2 N3 C7 126.8(5)
C4 N3 C7 124.1(4)
N1 C2 N3 108.0(4)
N1 C2 C6 126.3(5)
N3 C2 C6 125.7(5)
C5 C4 N3 107.6(4)
C5 C4 C8 130.3(5)
N3 C4 C8 122.1(4)
C4 C5 N1 105.4(4)
C4 C5 C9 131.0(5)
N1 C5 C9 123.6(4)
C2 C6 H6A 109.5
C2 C6 H6B 109.5
H6A C6 H6B 109.5
C2 C6 H6C 109.5
H6A C6 H6C 109.5
H6B C6 H6C 109.5
N3 C7 H7A 111(3)
N3 C7 H7B 109(4)
H7A C7 H7B 106(5)
N3 C7 H7C 111(3)
H7A C7 H7C 111(5)
H7B C7 H7C 110(5)
C4 C8 H8A 109.5
C4 C8 H8B 109.5
H8A C8 H8B 109.5
C4 C8 H8C 109.5
H8A C8 H8C 109.5
H8B C8 H8C 109.5
C5 C9 H9A 110(3)
C5 C9 H9B 115(3)
H9A C9 H9B 106(4)
C5 C9 H9C 107(3)
H9A C9 H9C 106(4)
H9B C9 H9C 113(4)
N1 C10 C11 111.3(4)
N1 C10 H10A 107(3)
C11 C10 H10A 111(3)
N1 C10 H10B 104(2)
C11 C10 H10B 113(2)
H10A C10 H10B 110(4)
C10 C11 H11A 114(3)
C10 C11 H11B 113(2)
H11A C11 H11B 104(4)
C10 C11 H11C 111(3)
H11A C11 H11C 110(4)
H11B C11 H11C 105(4)

loop_
_geom_bond_atom_site_label_1
_geom_bond_atom_site_label_2
_geom_bond_distance
P1 F6 1.574(3)
P1 F5 1.580(3)
P1 F4 1.585(3)
P1 F2 1.593(3)
P1 F1 1.595(3)
P1 F3 1.596(3)
N1 C2 1.325(6)
N1 C5 1.402(5)
N1 C10 1.486(6)
N3 C2 1.332(6)
N3 C4 1.385(6)
N3 C7 1.469(6)
C2 C6 1.487(6)
C4 C5 1.360(6)
C4 C8 1.488(6)
C5 C9 1.458(7)
C6 H6A 0.9600
C6 H6B 0.9600
C6 H6C 0.9600
C7 H7A 0.91(5)
C7 H7B 0.94(6)
C7 H7C 0.98(6)
C8 H8A 0.9600
C8 H8B 0.9600
C8 H8C 0.9600
C9 H9A 0.94(5)
C9 H9B 0.98(5)
C9 H9C 0.89(5)
C10 C11 1.506(7)
C10 H10A 0.95(5)
C10 H10B 1.09(5)
C11 H11A 1.02(5)
C11 H11B 0.98(5)
C11 H11C 1.04(5)

loop_
_geom_hbond_atom_site_label_D
_geom_hbond_atom_site_label_H
_geom_hbond_atom_site_label_A
_geom_hbond_distance_DH
_geom_hbond_distance_HA
_geom_hbond_distance_DA
_geom_hbond_angle_DHA
_geom_hbond_site_symmetry_A
C6 H6C F4 0.96 2.42 3.249(6) 143.9 4_565
C7 H7A F4 0.91(5) 2.92(5) 3.233(8) 102(3) 4_565
C7 H7B F2 0.94(6) 2.77(6) 3.492(7) 135(5) 3_765
C7 H7B F3 0.94(6) 2.58(6) 3.264(7) 130(5) 4_565
C8 H8A F6 0.96 2.69 3.645(7) 172.5 3_665
C8 H8C F1 0.96 2.68 3.383(6) 130.1 3_765
C8 H8B F2 0.96 2.92 3.562(6) 125.1 3_765
C9 H9A F2 0.94(5) 2.92(5) 3.634(7) 133(4) 3_665
C9 H9A F5 0.94(5) 2.73(5) 3.391(7) 128(4) 3_665
C9 H9A F6 0.94(5) 2.86(6) 3.806(8) 176(4) 3_665
C9 H9B F1 0.98(5) 2.59(5) 3.554(7) 170(4) 4_465
C9 H9C F5 0.89(5) 2.65(5) 3.503(7) 161(4) 1_455
C10 H10B F1 1.09(5) 2.77(4) 3.122(6) 98(3) 1_455
C10 H10A F3 0.95(5) 2.82(5) 3.481(6) 127(3) 1_455
C10 H10B F2 1.09(5) 2.68(5) 3.274(6) 114(3) 2_645
C11 H11A F2 1.02(5) 2.82(5) 3.371(7) 114(3) 2_645
C11 H11A F4 1.02(5) 2.76(5) 3.585(7) 138(3) 2_645
C11 H11C F6 1.04(5) 2.76(5) 3.562(7) 134(4) 4_565

loop_
_geom_torsion_atom_site_label_1
_geom_torsion_atom_site_label_2
_geom_torsion_atom_site_label_3
_geom_torsion_atom_site_label_4
_geom_torsion
C2 N1 C10 C11 -89.8(6)
C5 N1 C10 C11 83.7(6)
